data_2200470
loop_
_publ_author_name
'Grossie, David A'
'Ketcha, Daniel'
'Johyne P. Brooke'
'Scott A. Jones'
'Jonathan G. Grieb'

_publ_section_title
;
 <i>N</i>-(1-Benzenesulfonyl-4-acetylpyrrol-3-yl)acetamide
;
_journal_issue 8
_journal_name_full 'Acta Crystallographica Section E'
_journal_page_first o778
_journal_page_last o780
_journal_paper_doi 10.1107/S160053680101131X
_journal_volume 57
_journal_year 2001
_chemical_formula_iupac 'C14 H14 N2 O4 S'
_chemical_formula_moiety 'C14 H14 N2 O4 S'
_chemical_formula_sum 'C14 H14 N2 O4 S'
_chemical_formula_weight 306.34
_chemical_name_common
;
N-(1-Benzenesulfonyl-4-acetylpyrrol-3-yl)acetamide
;
_chemical_name_systematic
;
N-(1-Benzenesulfonyl-4-acetylpyrrol-3-yl)acetamide
;
_space_group_IT_number 14
_symmetry_cell_setting monoclinic
_symmetry_space_group_name_Hall '-P 2ybc'
_symmetry_space_group_name_H-M 'P 1 21/c 1'
_cell_angle_alpha 90.00
_cell_angle_beta 91.06(3)
_cell_angle_gamma 90.00
_cell_formula_units_Z 4
_cell_length_a 8.683(3)
_cell_length_b 15.159(6)
_cell_length_c 11.151(3)
_cell_measurement_reflns_used 25
_cell_measurement_temperature 298(2)
_cell_measurement_theta_max 13.91
_cell_measurement_theta_min 4.69
_cell_volume 1467.5(9)
_computing_cell_refinement 'CAD-4 Software'
_computing_data_collection 'CAD-4 Software (Enraf-Nonius, 1989)'
_computing_data_reduction 'XCAD (McArdle, 1995)'
_computing_molecular_graphics 'ORTEX (McArdle, 1995)'
_computing_publication_material 'OSCAIL (McArdle, 1995)'
_computing_structure_refinement 'SHELXL97 (Sheldrick, 1997)'
_computing_structure_solution 'SHELXS97 (Sheldrick, 1990)'
_diffrn_ambient_temperature 298(2)
_diffrn_measured_fraction_theta_full .999
_diffrn_measured_fraction_theta_max .999
_diffrn_measurement_device_type 'Enraf-Nonius CAD-4'
_diffrn_measurement_method \w/2\q
_diffrn_radiation_monochromator graphite
_diffrn_radiation_source 'fine-focus sealed tube'
_diffrn_radiation_type MoK\a
_diffrn_radiation_wavelength .71069
_diffrn_reflns_av_R_equivalents .0139
_diffrn_reflns_av_sigmaI/netI .0254
_diffrn_reflns_limit_h_max 12
_diffrn_reflns_limit_h_min -12
_diffrn_reflns_limit_k_max 21
_diffrn_reflns_limit_k_min -1
_diffrn_reflns_limit_l_max 15
_diffrn_reflns_limit_l_min -4
_diffrn_reflns_number 4709
_diffrn_reflns_theta_full 29.99
_diffrn_reflns_theta_max 29.99
_diffrn_reflns_theta_min 2.27
_diffrn_standards_decay_% 2.1
_diffrn_standards_interval_time 120
_diffrn_standards_number 2
_exptl_absorpt_coefficient_mu .237
_exptl_absorpt_correction_type none
_exptl_crystal_colour colorless
_exptl_crystal_density_diffrn 1.387
_exptl_crystal_density_method 'not measured'
_exptl_crystal_description rectangular
_exptl_crystal_F_000 640
_exptl_crystal_size_max .50
_exptl_crystal_size_mid .50
_exptl_crystal_size_min .40
_refine_diff_density_max .311
_refine_diff_density_min -.601
_refine_ls_extinction_method none
_refine_ls_goodness_of_fit_ref 1.079
_refine_ls_hydrogen_treatment constr
_refine_ls_matrix_type full
_refine_ls_number_parameters 190
_refine_ls_number_reflns 4277
_refine_ls_number_restraints 0
_refine_ls_restrained_S_all 1.079
_refine_ls_R_factor_all .0714
_refine_ls_R_factor_gt .0592
_refine_ls_shift/su_max .001
_refine_ls_shift/su_mean .001
_refine_ls_structure_factor_coef Fsqd
_refine_ls_weighting_details 'calc w = 1/[\s^2^(Fo^2^)+(0.1082P)^2^+0.1541P] where P = (Fo^2^+2Fc^2^)/3'
_refine_ls_weighting_scheme calc
_refine_ls_wR_factor_ref .1817
_reflns_number_gt 3261
_reflns_number_total 4277
_reflns_threshold_expression I>2\s(I)
_cod_data_source_file cv6038.cif
_cod_data_source_block I
_cod_original_sg_symbol_H-M 'P 21/c'
_cod_database_code 2200470
_cod_database_fobs_code 2200470

loop_
_symmetry_equiv_pos_as_xyz
'x, y, z'
'x, -y+1/2, z+1/2'
'-x, -y, -z'
'-x, y-1/2, -z-1/2'

loop_
_atom_site_label
_atom_site_fract_x
_atom_site_fract_y
_atom_site_fract_z
_atom_site_U_iso_or_equiv
_atom_site_adp_type
_atom_site_calc_flag
_atom_site_refinement_flags
_atom_site_occupancy
_atom_site_disorder_assembly
_atom_site_disorder_group
_atom_site_type_symbol
S1 .98517(5) .17629(3) .83792(5) .05889(18) Uani d . 1 . . S
O1 .93276(19) .15396(12) .95467(17) .0774(5) Uani d . 1 . . O
O2 .8872(2) .21917(12) .7521(2) .0944(7) Uani d . 1 . . O
N1 1.13260(17) .24692(10) .86122(15) .0516(4) Uani d . 1 . . N
O31 1.53711(17) .39693(9) 1.02189(13) .0617(4) Uani d . 1 . . O
N4 1.36706(17) .43674(9) .80433(12) .0471(3) Uani d . 1 . . N
H4 1.4267 .4629 .8555 .071 Uiso calc R 1 . . H
O41 1.2689(2) .43983(10) .61630(13) .0684(4) Uani d . 1 . . O
C2 1.24228(19) .23761(11) .95045(16) .0475(4) Uani d . 1 . . C
H2 1.2472 .1926 1.0070 .071 Uiso calc R 1 . . H
C3 1.34327(18) .30666(10) .94124(14) .0415(3) Uani d . 1 . . C
C4 1.29258(18) .35993(10) .84127(14) .0411(3) Uani d . 1 . . C
C5 1.1646(2) .32135(10) .79181(16) .0478(4) Uani d . 1 . . C
H5 1.1092 .3408 .7247 .072 Uiso calc R 1 . . H
C11 1.0713(2) .08373(12) .77344(16) .0509(4) Uani d . 1 . . C
C12 1.1168(2) .01502(13) .84714(17) .0536(4) Uani d . 1 . . C
H12 1.1033 .0184 .9296 .080 Uiso calc R 1 . . H
C13 1.1832(3) -.05925(15) .7964(3) .0698(6) Uani d . 1 . . C
H13 1.2128 -.1063 .8450 .105 Uiso calc R 1 . . H
C14 1.2051(3) -.06354(19) .6755(3) .0852(8) Uani d . 1 . . C
H14 1.2494 -.1134 .6421 .128 Uiso calc R 1 . . H
C15 1.1615(4) .0060(2) .6033(2) .0933(9) Uani d . 1 . . C
H15 1.1781 .0029 .5213 .140 Uiso calc R 1 . . H
C16 1.0932(4) .08033(18) .6506(2) .0791(7) Uani d . 1 . . C
H16 1.0628 .1269 .6013 .119 Uiso calc R 1 . . H
C31 1.4745(2) .32504(10) 1.02240(15) .0457(3) Uani d . 1 . . C
C32 1.5292(3) .25336(15) 1.1056(2) .0770(7) Uani d . 1 . . C
H32A 1.6148 .2745 1.1531 .115 Uiso calc R 1 . . H
H32B 1.5608 .2032 1.0595 .115 Uiso calc R 1 . . H
H32C 1.4471 .2365 1.1573 .115 Uiso calc R 1 . . H
C41 1.3519(2) .47287(10) .69357(14) .0459(3) Uani d . 1 . . C
C42 1.4438(3) .55559(12) .67236(18) .0582(4) Uani d . 1 . . C
H42A 1.5010 .5705 .7440 .087 Uiso calc R 1 . . H
H42B 1.3751 .6030 .6516 .087 Uiso calc R 1 . . H
H42C 1.5137 .5459 .6080 .087 Uiso calc R 1 . . H

loop_
_atom_site_aniso_label
_atom_site_aniso_U_11
_atom_site_aniso_U_22
_atom_site_aniso_U_33
_atom_site_aniso_U_12
_atom_site_aniso_U_13
_atom_site_aniso_U_23
S1 .0404(2) .0484(3) .0876(4) -.00822(16) -.0081(2) .0034(2)
O1 .0641(9) .0681(9) .1009(12) -.0138(7) .0290(9) -.0085(9)
O2 .0587(9) .0641(10) .1586(19) -.0089(7) -.0487(10) .0181(11)
N1 .0455(7) .0425(7) .0663(9) -.0081(6) -.0117(6) .0068(6)
O31 .0707(8) .0562(7) .0575(8) -.0222(6) -.0152(6) .0084(6)
N4 .0550(8) .0444(7) .0414(7) -.0107(6) -.0079(5) .0041(5)
O41 .0996(11) .0545(8) .0500(7) -.0083(7) -.0254(7) .0048(6)
C2 .0497(8) .0392(7) .0534(9) -.0039(6) -.0067(7) .0044(6)
C3 .0434(7) .0401(7) .0408(7) -.0018(6) -.0038(6) .0000(5)
C4 .0437(7) .0377(7) .0416(7) -.0013(5) -.0020(6) .0010(5)
C5 .0456(8) .0419(8) .0555(9) -.0019(6) -.0100(7) .0048(6)
C11 .0473(8) .0502(9) .0550(9) -.0160(7) -.0036(7) .0017(7)
C12 .0517(9) .0533(9) .0557(10) -.0067(7) .0007(7) .0029(8)
C13 .0623(12) .0574(11) .0900(16) -.0041(9) .0109(11) -.0011(10)
C14 .0835(16) .0715(15) .102(2) -.0215(12) .0363(15) -.0222(14)
C15 .121(2) .098(2) .0620(13) -.0392(18) .0301(14) -.0196(14)
C16 .1033(18) .0766(14) .0574(12) -.0287(14) -.0003(11) .0126(10)
C31 .0485(8) .0464(8) .0419(7) -.0063(6) -.0067(6) .0022(6)
C32 .0825(14) .0585(11) .0884(16) -.0132(10) -.0423(13) .0202(11)
C41 .0559(9) .0393(7) .0422(8) .0036(6) -.0031(6) .0023(6)
C42 .0724(12) .0471(9) .0551(10) -.0046(8) -.0001(8) .0110(7)

loop_
_atom_type_symbol
_atom_type_description
_atom_type_scat_dispersion_real
_atom_type_scat_dispersion_imag
_atom_type_scat_source
C C .0033 .0016 'International Tables Vol C Tables 4.2.6.8 and 6.1.1.4'
H H .0000 .0000 'International Tables Vol C Tables 4.2.6.8 and 6.1.1.4'
N N .0061 .0033 'International Tables Vol C Tables 4.2.6.8 and 6.1.1.4'
O O .0106 .0060 'International Tables Vol C Tables 4.2.6.8 and 6.1.1.4'
S S .1246 .1234 'International Tables Vol C Tables 4.2.6.8 and 6.1.1.4'

loop_
_geom_angle_atom_site_label_1
_geom_angle_atom_site_label_2
_geom_angle_atom_site_label_3
_geom_angle
_geom_angle_publ_flag
O2 S1 O1 121.58(13) yes
O2 S1 N1 104.84(9) yes
O1 S1 N1 105.31(10) yes
O2 S1 C11 110.12(13) yes
O1 S1 C11 109.29(10) yes
N1 S1 C11 104.10(8) yes
C2 N1 C5 109.99(14) yes
C2 N1 S1 124.17(12) yes
C5 N1 S1 125.82(13) yes
C41 N4 C4 124.58(14) yes
C41 N4 H4 117.7 no
C4 N4 H4 117.7 no
C3 C2 N1 107.68(15) yes
C3 C2 H2 126.2 no
N1 C2 H2 126.2 no
C2 C3 C4 107.44(14) yes
C2 C3 C31 126.07(15) yes
C4 C3 C31 126.42(14) yes
C5 C4 N4 128.05(15) yes
C5 C4 C3 107.94(14) yes
N4 C4 C3 124.00(14) yes
C4 C5 N1 106.92(14) yes
C4 C5 H5 126.5 no
N1 C5 H5 126.5 no
C12 C11 C16 121.1(2) yes
C12 C11 S1 118.70(15) yes
C16 C11 S1 120.19(18) yes
C11 C12 C13 119.0(2) yes
C11 C12 H12 120.5 no
C13 C12 H12 120.5 no
C14 C13 C12 120.4(2) yes
C14 C13 H13 119.8 no
C12 C13 H13 119.8 no
C13 C14 C15 120.0(3) yes
C13 C14 H14 120.0 no
C15 C14 H14 120.0 no
C14 C15 C16 121.1(2) yes
C14 C15 H15 119.5 no
C16 C15 H15 119.5 no
C15 C16 C11 118.3(2) yes
C15 C16 H16 120.8 no
C11 C16 H16 120.8 no
O31 C31 C3 120.55(15) yes
O31 C31 C32 120.97(16) yes
C3 C31 C32 118.48(15) yes
C31 C32 H32A 109.5 no
C31 C32 H32B 109.5 no
H32A C32 H32B 109.5 no
C31 C32 H32C 109.5 no
H32A C32 H32C 109.5 no
H32B C32 H32C 109.5 no
O41 C41 N4 121.58(16) yes
O41 C41 C42 122.54(16) yes
N4 C41 C42 115.89(15) yes
C41 C42 H42A 109.5 no
C41 C42 H42B 109.5 no
H42A C42 H42B 109.5 no
C41 C42 H42C 109.5 no
H42A C42 H42C 109.5 no
H42B C42 H42C 109.5 no

loop_
_geom_bond_atom_site_label_1
_geom_bond_atom_site_label_2
_geom_bond_site_symmetry_2
_geom_bond_distance
_geom_bond_publ_flag
S1 O2 . 1.4255(18) yes
S1 O1 . 1.4277(19) yes
S1 N1 . 1.6854(15) yes
S1 C11 . 1.751(2) yes
N1 C2 . 1.372(2) yes
N1 C5 . 1.399(2) yes
O31 C31 . 1.218(2) yes
N4 C41 . 1.355(2) yes
N4 C4 . 1.398(2) yes
N4 H4 . .86 no
O41 C41 . 1.221(2) yes
C2 C3 . 1.371(2) yes
C2 H2 . .93 no
C3 C4 . 1.439(2) yes
C3 C31 . 1.468(2) yes
C4 C5 . 1.363(2) yes
C5 H5 . .93 no
C11 C12 . 1.380(3) yes
C11 C16 . 1.387(3) yes
C12 C13 . 1.390(3) yes
C12 H12 . .93 no
C13 C14 . 1.366(4) yes
C13 H13 . .93 no
C14 C15 . 1.375(5) yes
C14 H14 . .93 no
C15 C16 . 1.383(4) yes
C15 H15 . .93 no
C16 H16 . .93 no
C31 C32 . 1.500(3) yes
C32 H32A . .96 no
C32 H32B . .96 no
C32 H32C . .96 no
C41 C42 . 1.507(2) yes
C42 H42A . .96 no
C42 H42B . .96 no
C42 H42C . .96 no

loop_
_geom_torsion_atom_site_label_1
_geom_torsion_atom_site_label_2
_geom_torsion_atom_site_label_3
_geom_torsion_atom_site_label_4
_geom_torsion
_geom_torsion_publ_flag
O2 S1 N1 C2 170.03(18) yes
O1 S1 N1 C2 40.67(19) yes
C11 S1 N1 C2 -74.28(18) yes
O2 S1 N1 C5 -12.0(2) yes
O1 S1 N1 C5 -141.39(17) yes
C11 S1 N1 C5 103.66(17) yes
C5 N1 C2 C3 1.4(2) yes
S1 N1 C2 C3 179.65(13) yes
N1 C2 C3 C4 -.3(2) yes
N1 C2 C3 C31 176.91(16) yes
C41 N4 C4 C5 -19.9(3) yes
C41 N4 C4 C3 159.32(17) yes
C2 C3 C4 C5 -.90(19) yes
C31 C3 C4 C5 -178.12(16) yes
C2 C3 C4 N4 179.77(15) yes
C31 C3 C4 N4 2.6(3) yes
N4 C4 C5 N1 -178.99(16) yes
C3 C4 C5 N1 1.73(19) yes
C2 N1 C5 C4 -2.0(2) yes
S1 N1 C5 C4 179.82(13) yes
O2 S1 C11 C12 -153.89(15) yes
O1 S1 C11 C12 -17.91(17) yes
N1 S1 C11 C12 94.19(15) yes
O2 S1 C11 C16 26.3(2) yes
O1 S1 C11 C16 162.31(18) yes
N1 S1 C11 C16 -85.59(18) yes
C16 C11 C12 C13 -1.2(3) yes
S1 C11 C12 C13 179.04(14) yes
C11 C12 C13 C14 1.0(3) yes
C12 C13 C14 C15 .0(4) yes
C13 C14 C15 C16 -.9(4) yes
C14 C15 C16 C11 .8(4) yes
C12 C11 C16 C15 .3(3) yes
S1 C11 C16 C15 -179.91(19) yes
C2 C3 C31 O31 -164.50(18) yes
C4 C3 C31 O31 12.2(3) yes
C2 C3 C31 C32 15.5(3) yes
C4 C3 C31 C32 -167.8(2) yes
C4 N4 C41 O41 .3(3) yes
C4 N4 C41 C42 -179.52(16) yes

loop_
_cod_related_entry_id
_cod_related_entry_database
_cod_related_entry_code
1 ChemSpider 21132777
